data_1508093
loop_
_publ_author_name
'Hasell, Tom'
'Wu, Xiaofeng'
'Jones, James T. A.'
'Bacsa, John'
'Steiner, Alexander'
'Mitra, Tamoghna'
'Trewin, Abbie'
'Adams, Dave J.'
'Cooper, Andrew I.'

_publ_section_title
;
 Triply interlocked covalent organic cages.
;
_journal_issue 9
_journal_name_full 'Nature chemistry'
_journal_page_first 750
_journal_page_last 755
_journal_paper_doi 10.1038/nchem.739
_journal_volume 2
_journal_year 2010
_chemical_absolute_configuration ad
_chemical_formula_moiety 'C66 H72 N12, 7.5(C H2 CL2)'
_chemical_formula_sum 'C73.5 H87 Cl15 N12'
_chemical_formula_weight 1670.30
_chemical_name_common cage3b-catenane
_chemical_name_systematic
;
 ?
;
_space_group_IT_number 20
_symmetry_cell_setting orthorhombic
_symmetry_space_group_name_Hall 'C 2c 2'
_symmetry_space_group_name_H-M 'C 2 2 21'
_atom_sites_solution_hydrogens geom
_atom_sites_solution_primary direct
_atom_sites_solution_secondary difmap
_audit_creation_method SHELXL-97
_cell_angle_alpha 90.00
_cell_angle_beta 90.00
_cell_angle_gamma 90.00
_cell_formula_units_Z 8
_cell_length_a 16.861(3)
_cell_length_b 32.059(6)
_cell_length_c 29.480(6)
_cell_measurement_reflns_used 6231
_cell_measurement_temperature 100(2)
_cell_measurement_theta_max 22.1407
_cell_measurement_theta_min 2.36
_cell_volume 15935(5)
_computing_cell_refinement 'SAINT v6.45a (Bruker, 2005)'
_computing_data_collection 'SMART v.5.632 (Bruker, 2005)'
_computing_data_reduction 'SAINT v6.45a (Bruker, 2005)'
_computing_structure_refinement 'SHELXL-97 (Sheldrick, 2008)'
_computing_structure_solution 'SHELXS-97 (Sheldrick, 2008)'
_diffrn_ambient_temperature 100(2)
_diffrn_measured_fraction_theta_full 0.991
_diffrn_measured_fraction_theta_max 0.991
_diffrn_measurement_device_type 'Bruker D8 diffractometer with APEX detector'
_diffrn_measurement_method '\w scans with a narrow frame width'
_diffrn_radiation_monochromator graphite
_diffrn_radiation_source 'fine-focus sealed tube'
_diffrn_radiation_type MoK\a
_diffrn_radiation_wavelength 0.71073
_diffrn_reflns_av_R_equivalents 0.0982
_diffrn_reflns_av_sigmaI/netI 0.1348
_diffrn_reflns_limit_h_max 18
_diffrn_reflns_limit_h_min -11
_diffrn_reflns_limit_k_max 28
_diffrn_reflns_limit_k_min -35
_diffrn_reflns_limit_l_max 29
_diffrn_reflns_limit_l_min -32
_diffrn_reflns_number 31493
_diffrn_reflns_theta_full 23.38
_diffrn_reflns_theta_max 23.38
_diffrn_reflns_theta_min 1.38
_exptl_absorpt_coefficient_mu 0.568
_exptl_absorpt_correction_T_max 0.9454
_exptl_absorpt_correction_T_min 0.7645
_exptl_absorpt_correction_type multi-scan
_exptl_absorpt_process_details 'SADABS V2008-1 (Sheldrick, 2008)'
_exptl_crystal_colour colourless
_exptl_crystal_density_diffrn 1.392
_exptl_crystal_density_method 'not measured'
_exptl_crystal_description prism
_exptl_crystal_F_000 6936
_exptl_crystal_size_max 0.50
_exptl_crystal_size_mid 0.20
_exptl_crystal_size_min 0.10
_platon_squeeze_details
;
 The catenane was crystallised in CH2Cl2.  The initial structure 
 solution contained an ordered cage molecule and partially ordered
 CH2Cl2 molecules.  Five CH2Cl2 molecules could be placed and their
 coordinates refined.  It was clear from the difference maps that
 significant electron density was still present, but that it was too
 diffuse to be modelled as CH2Cl2 molecules. PLATON/SQUEEZE 
 calculates 4 large solvent voids in the unit cell, volume = 
 997 A^3^ with 442 electrons for each void, corresponding to exactly
 10 CH2Cl2 molecules each.

;
_refine_diff_density_max 0.586
_refine_diff_density_min -0.582
_refine_diff_density_rms 0.092
_refine_ls_abs_structure_details 'Flack H D (1983), Acta Cryst. A39, 876-881'
_refine_ls_abs_structure_Flack 0.28(14)
_refine_ls_extinction_method none
_refine_ls_goodness_of_fit_ref 1.001
_refine_ls_hydrogen_treatment constr
_refine_ls_matrix_type full
_refine_ls_number_parameters 778
_refine_ls_number_reflns 11417
_refine_ls_number_restraints 0
_refine_ls_restrained_S_all 1.001
_refine_ls_R_factor_all 0.1267
_refine_ls_R_factor_gt 0.1006
_refine_ls_shift/su_max 0.008
_refine_ls_shift/su_mean 0.001
_refine_ls_structure_factor_coef Fsqd
_refine_ls_weighting_details 'calc w=1/[\s^2^(Fo^2^)+(0.1748P)^2^+0.0000P] where P=(Fo^2^+2Fc^2^)/3'
_refine_ls_weighting_scheme calc
_refine_ls_wR_factor_gt 0.2551
_refine_ls_wR_factor_ref 0.2815
_reflns_number_gt 7620
_reflns_number_total 11417
_reflns_threshold_expression >2sigma(I)
_cod_data_source_file nchem.739-s3.cif
_cod_data_source_block cage3b-catenane
_cod_depositor_comments
;

2019-05-07
Z value and formula fixed to values more according to usual
chemical conventions.                 miguel
;
_cod_original_formula_sum 'C147 H174 Cl30 N24'
_cod_original_formula_weight 3340.60
_cod_original_formula_moiety '2(C66 H72 N12), 15(C H2 CL2)'
_cod_original_formula_units_Z 4
_cod_original_sg_symbol_H-M C2221
_cod_database_code 1508093

loop_
_symmetry_equiv_pos_as_xyz
'x, y, z'
'-x, -y, z+1/2'
'x, -y, -z'
'-x, y, -z+1/2'
'x+1/2, y+1/2, z'
'-x+1/2, -y+1/2, z+1/2'
'x+1/2, -y+1/2, -z'
'-x+1/2, y+1/2, -z+1/2'

loop_
_atom_site_aniso_label
_atom_site_aniso_U_11
_atom_site_aniso_U_22
_atom_site_aniso_U_33
_atom_site_aniso_U_23
_atom_site_aniso_U_13
_atom_site_aniso_U_12
N1A 0.024(3) 0.018(3) 0.029(3) -0.002(3) 0.002(3) -0.004(3)
N1B 0.031(4) 0.022(3) 0.028(3) 0.003(3) -0.006(3) 0.000(3)
N1C 0.014(3) 0.025(3) 0.036(4) 0.000(3) 0.003(3) 0.000(3)
N1D 0.026(3) 0.032(4) 0.021(3) -0.001(3) -0.003(3) -0.003(3)
N1E 0.032(4) 0.035(4) 0.029(3) -0.002(3) 0.000(3) -0.002(3)
N1F 0.021(3) 0.026(3) 0.023(3) -0.002(2) -0.003(3) -0.006(3)
N2A 0.041(4) 0.032(4) 0.028(4) 0.005(3) 0.008(3) -0.001(3)
N2B 0.027(4) 0.024(3) 0.021(3) -0.002(2) 0.000(3) 0.006(3)
N2C 0.024(4) 0.031(4) 0.028(3) -0.007(3) 0.000(3) 0.002(3)
N2D 0.020(3) 0.024(3) 0.021(3) -0.004(3) 0.004(3) -0.006(3)
N2E 0.019(4) 0.039(4) 0.041(4) -0.013(3) 0.004(3) 0.001(3)
N2F 0.025(3) 0.028(3) 0.021(3) -0.003(3) 0.002(3) -0.004(3)
C1A 0.013(4) 0.030(4) 0.030(4) 0.003(3) 0.001(3) -0.005(3)
C1B 0.027(4) 0.022(4) 0.039(5) -0.009(3) 0.002(4) 0.002(3)
C1C 0.025(4) 0.018(4) 0.024(4) 0.003(3) 0.004(3) 0.003(3)
C1D 0.019(4) 0.033(4) 0.022(4) 0.011(3) 0.003(3) -0.001(3)
C2A 0.007(3) 0.036(4) 0.032(4) 0.004(3) -0.001(3) 0.003(3)
C2B 0.029(4) 0.024(4) 0.032(4) 0.006(3) 0.001(3) 0.003(3)
C2C 0.009(4) 0.041(5) 0.041(5) -0.003(4) 0.005(3) -0.002(3)
C2D 0.015(4) 0.026(4) 0.035(4) 0.001(3) 0.003(3) -0.005(3)
C3A 0.015(4) 0.018(3) 0.022(4) 0.007(3) -0.004(3) -0.003(3)
C3B 0.019(4) 0.012(3) 0.031(4) 0.004(3) -0.006(3) 0.000(3)
C3C 0.010(3) 0.022(4) 0.026(4) -0.007(3) 0.003(3) 0.008(3)
C3D 0.027(4) 0.029(4) 0.034(4) -0.006(3) 0.005(4) -0.005(3)
C4A 0.020(4) 0.024(4) 0.015(3) 0.001(3) 0.000(3) -0.002(3)
C4B 0.032(4) 0.025(4) 0.030(4) 0.004(3) 0.004(3) 0.000(3)
C4C 0.024(4) 0.021(4) 0.023(4) 0.008(3) -0.004(3) -0.009(3)
C4D 0.031(4) 0.037(4) 0.020(4) 0.005(3) 0.001(3) 0.006(4)
C5A 0.015(4) 0.019(3) 0.029(4) -0.004(3) -0.005(3) -0.002(3)
C5B 0.034(5) 0.042(5) 0.038(5) -0.007(4) 0.005(4) 0.008(4)
C5C 0.016(4) 0.017(3) 0.021(4) 0.001(3) 0.004(3) 0.001(3)
C5D 0.034(4) 0.020(4) 0.018(3) -0.004(3) 0.000(3) -0.004(3)
C6A 0.018(4) 0.047(5) 0.022(4) -0.002(3) -0.003(3) -0.011(4)
C6B 0.034(5) 0.053(5) 0.032(4) -0.013(4) 0.005(4) -0.007(4)
C6C 0.022(4) 0.022(4) 0.032(4) -0.004(3) -0.004(3) 0.005(3)
C6D 0.018(4) 0.031(4) 0.033(4) 0.010(3) 0.006(3) 0.007(3)
C7A 0.032(4) 0.031(4) 0.023(4) 0.001(3) 0.003(3) 0.013(4)
C7B 0.036(5) 0.029(4) 0.034(5) -0.001(4) -0.003(4) -0.003(4)
C7C 0.012(3) 0.016(3) 0.022(4) -0.003(3) 0.002(3) -0.005(3)
C7D 0.019(4) 0.032(4) 0.026(4) 0.000(3) 0.000(3) -0.010(3)
C8A 0.017(4) 0.027(4) 0.032(4) -0.008(3) -0.011(3) 0.004(3)
C8B 0.024(4) 0.027(4) 0.028(4) -0.007(3) -0.002(4) -0.001(3)
C8C 0.032(5) 0.018(3) 0.020(4) 0.001(3) -0.005(3) 0.003(3)
C8D 0.030(4) 0.031(4) 0.015(3) -0.001(3) 0.003(3) -0.005(3)
C9A 0.019(4) 0.035(4) 0.018(3) 0.004(3) 0.005(3) 0.006(3)
C9B 0.046(6) 0.038(5) 0.034(5) -0.015(4) 0.009(4) -0.003(4)
C9C 0.013(3) 0.024(4) 0.011(3) -0.003(3) -0.006(3) 0.001(3)
C9D 0.023(4) 0.020(3) 0.029(4) 0.007(3) 0.004(3) -0.010(3)
C10A 0.024(4) 0.035(4) 0.029(4) -0.005(3) 0.007(3) -0.008(3)
C10B 0.023(4) 0.028(4) 0.023(4) 0.003(3) -0.007(3) -0.002(3)
C10C 0.017(4) 0.022(3) 0.034(4) 0.002(3) 0.001(3) 0.000(3)
C10D 0.027(4) 0.038(4) 0.027(4) 0.004(3) 0.000(3) 0.002(3)
C10E 0.026(4) 0.031(4) 0.043(5) 0.002(4) 0.000(4) 0.001(4)
C10F 0.030(4) 0.044(5) 0.030(4) 0.008(4) 0.002(4) -0.006(4)
C11A 0.036(5) 0.046(5) 0.037(5) 0.008(4) -0.010(4) -0.019(4)
C11B 0.060(6) 0.024(4) 0.030(4) -0.004(3) -0.003(4) -0.006(4)
C11C 0.062(6) 0.028(4) 0.020(4) 0.000(3) -0.008(4) 0.007(4)
C11D 0.026(4) 0.030(4) 0.026(4) 0.002(3) -0.007(3) -0.001(3)
C11E 0.039(5) 0.054(6) 0.050(6) -0.014(4) 0.005(4) 0.003(4)
C11F 0.036(5) 0.064(6) 0.048(6) 0.009(5) -0.001(4) -0.010(5)
C12A 0.064(7) 0.056(6) 0.056(6) 0.007(5) -0.015(5) -0.023(5)
C12B 0.066(7) 0.044(5) 0.050(6) -0.004(4) 0.008(5) -0.004(5)
C12C 0.052(7) 0.139(12) 0.090(10) -0.061(9) -0.007(6) 0.013(8)
C12D 0.029(5) 0.066(6) 0.044(5) 0.011(4) -0.006(4) 0.004(5)
C12E 0.054(6) 0.050(6) 0.055(6) -0.006(5) 0.005(5) 0.000(5)
C12F 0.041(6) 0.090(8) 0.055(6) -0.011(6) -0.008(5) -0.023(6)
C13A 0.044(6) 0.035(5) 0.058(6) -0.005(4) 0.007(5) -0.010(4)
C13B 0.057(6) 0.034(5) 0.039(5) -0.004(4) 0.007(4) 0.008(4)
C13C 0.019(4) 0.073(6) 0.053(6) -0.015(5) -0.006(4) 0.007(4)
C13D 0.034(5) 0.045(5) 0.031(5) 0.008(4) -0.001(4) -0.005(4)
C13E 0.053(6) 0.037(5) 0.054(6) 0.000(4) 0.013(5) 0.005(4)
C13F 0.040(5) 0.063(6) 0.039(5) -0.014(4) -0.004(4) -0.025(5)
C14A 0.020(4) 0.020(4) 0.031(4) -0.006(3) 0.006(3) 0.001(3)
C14B 0.020(4) 0.020(4) 0.027(4) -0.006(3) 0.002(3) -0.003(3)
C14C 0.032(5) 0.031(4) 0.023(4) -0.001(3) 0.003(3) -0.004(3)
C14D 0.018(4) 0.027(4) 0.024(4) 0.007(3) 0.000(3) -0.007(3)
C14E 0.027(4) 0.047(5) 0.036(4) -0.009(4) 0.011(4) -0.003(4)
C14F 0.021(4) 0.044(4) 0.026(4) 0.006(3) -0.005(3) -0.005(4)
Cl1 0.0537(15) 0.0484(13) 0.0657(15) -0.0114(11) 0.0048(12) -0.0029(12)
C4S 0.025(6) 0.010(5) 0.058(7) 0.0000 -0.012(5) 0.0000
Cl1S 0.102(3) 0.0603(16) 0.102(2) 0.0083(17) 0.014(2) 0.0031(17)
Cl2S 0.076(2) 0.080(2) 0.122(3) 0.000(2) 0.001(2) 0.0028(18)
C1S 0.052(7) 0.080(8) 0.115(10) -0.010(7) 0.016(7) -0.011(7)
Cl3 0.077(2) 0.0759(18) 0.082(2) 0.0201(16) 0.0119(16) 0.0217(16)
Cl6 0.228(7) 0.102(3) 0.113(3) 0.000(2) -0.033(4) 0.038(4)
C3S 0.108(11) 0.048(6) 0.104(10) 0.014(6) 0.029(9) 0.020(7)

loop_
_atom_site_label
_atom_site_type_symbol
_atom_site_thermal_displace_type
_atom_site_fract_x
_atom_site_fract_y
_atom_site_fract_z
_atom_site_occupancy
_atom_site_U_iso_or_equiv
_atom_site_calc_flag
_atom_site_refinement_flags
N1A N Uani -0.0258(4) 0.37455(17) 0.3300(2) 1.000 0.0237(17) . .
N1B N Uani 0.2532(4) 0.33550(17) 0.5510(2) 1.000 0.0270(19) . .
N1C N Uani 0.0551(3) 0.56877(18) 0.5212(2) 1.000 0.0250(19) . .
N1D N Uani 0.3408(4) 0.54169(19) 0.24107(19) 1.000 0.0263(19) . .
N1E N Uani 0.5307(4) 0.3813(2) 0.3168(2) 1.000 0.032(2) . .
N1F N Uani 0.5331(4) 0.55497(18) 0.42983(19) 1.000 0.0233(17) . .
N2A N Uani 0.0745(4) 0.30006(19) 0.3627(2) 1.000 0.034(2) . .
N2B N Uani 0.2677(4) 0.42078(17) 0.60323(19) 1.000 0.0240(19) . .
N2C N Uani -0.0249(4) 0.55739(19) 0.4249(2) 1.000 0.028(2) . .
N2D N Uani 0.1615(3) 0.52804(17) 0.23683(19) 1.000 0.0217(17) . .
N2E N Uani 0.4553(4) 0.3093(2) 0.3675(2) 1.000 0.033(2) . .
N2F N Uani 0.4351(4) 0.57950(18) 0.51507(19) 1.000 0.0247(17) . .
C1A C Uani 0.0303(4) 0.4425(2) 0.3209(2) 1.000 0.024(2) . .
C1B C Uani 0.1841(5) 0.3134(2) 0.4141(3) 1.000 0.029(3) . .
C1C C Uani 0.2353(4) 0.4875(2) 0.5726(2) 1.000 0.022(2) . .
C1D C Uani 0.4197(4) 0.4983(2) 0.2919(2) 1.000 0.025(2) . .
C2A C Uani 0.0704(4) 0.4696(2) 0.2926(2) 1.000 0.025(2) . .
C2B C Uani 0.2034(5) 0.3223(2) 0.4596(3) 1.000 0.028(2) . .
C2C C Uani 0.1752(4) 0.5135(2) 0.5580(3) 1.000 0.030(3) . .
C2D C Uani 0.4538(4) 0.4603(2) 0.2987(3) 1.000 0.025(2) . .
C3A C Uani 0.0767(4) 0.51219(19) 0.3000(2) 1.000 0.018(2) . .
C3B C Uani 0.2809(4) 0.32615(19) 0.4729(2) 1.000 0.021(2) . .
C3C C Uani 0.1910(4) 0.5508(2) 0.5362(2) 1.000 0.019(2) . .
C3D C Uani 0.5060(5) 0.4519(2) 0.3350(3) 1.000 0.030(2) . .
C4A C Uani 0.0442(4) 0.5275(2) 0.3396(2) 1.000 0.020(2) . .
C4B C Uani 0.3406(5) 0.3224(2) 0.4402(3) 1.000 0.029(2) . .
C4C C Uani 0.2712(4) 0.5627(2) 0.5291(2) 1.000 0.023(2) . .
C4D C Uani 0.5193(5) 0.4851(2) 0.3653(2) 1.000 0.029(2) . .
C5A C Uani 0.0023(4) 0.5028(2) 0.3702(2) 1.000 0.021(2) . .
C5B C Uani 0.3210(5) 0.3142(3) 0.3944(3) 1.000 0.038(3) . .
C5C C Uani 0.3304(4) 0.5365(2) 0.5436(2) 1.000 0.018(2) . .
C5D C Uani 0.4825(5) 0.5243(2) 0.3599(2) 1.000 0.024(2) . .
C6A C Uani -0.0021(4) 0.4598(2) 0.3620(2) 1.000 0.029(3) . .
C6B C Uani 0.2406(5) 0.3107(3) 0.3826(3) 1.000 0.040(3) . .
C6C C Uani 0.3136(4) 0.4999(2) 0.5656(2) 1.000 0.025(2) . .
C6D C Uani 0.4338(4) 0.5300(2) 0.3228(2) 1.000 0.027(2) . .
C7A C Uani 0.0237(5) 0.4000(2) 0.3106(2) 1.000 0.029(2) . .
C7B C Uani 0.0986(5) 0.3118(2) 0.4015(3) 1.000 0.033(3) . .
C7C C Uani 0.2144(4) 0.4465(2) 0.5911(2) 1.000 0.0167(19) . .
C7D C Uani 0.3675(4) 0.5059(2) 0.2526(2) 1.000 0.026(2) . .
C8A C Uani 0.1233(4) 0.5403(2) 0.2707(3) 1.000 0.025(2) . .
C8B C Uani 0.3031(5) 0.3352(2) 0.5194(2) 1.000 0.026(2) . .
C8C C Uani 0.1274(5) 0.5756(2) 0.5151(2) 1.000 0.023(2) . .
C8D C Uani 0.5395(5) 0.4115(2) 0.3428(2) 1.000 0.025(2) . .
C9A C Uani -0.0285(4) 0.5183(2) 0.4128(2) 1.000 0.024(2) . .
C9B C Uani 0.3837(5) 0.3100(3) 0.3592(3) 1.000 0.039(3) . .
C9C C Uani 0.4158(4) 0.5463(2) 0.5341(2) 1.000 0.0160(19) . .
C9D C Uani 0.4936(4) 0.5582(2) 0.3931(2) 1.000 0.024(2) . .
C10A C Uani -0.0280(4) 0.3330(2) 0.3141(3) 1.000 0.029(2) . .
C10B C Uani 0.2820(4) 0.3443(2) 0.5971(2) 1.000 0.025(2) . .
C10C C Uani -0.0016(4) 0.5943(2) 0.4968(3) 1.000 0.024(2) . .
C10D C Uani 0.2891(5) 0.5450(2) 0.2016(3) 1.000 0.031(2) . .
C10E C Uani 0.5671(5) 0.3407(2) 0.3279(3) 1.000 0.033(3) . .
C10F C Uani 0.5401(5) 0.5922(3) 0.4567(3) 1.000 0.035(3) . .
C11A C Uani -0.1125(5) 0.3173(3) 0.3006(3) 1.000 0.040(3) . .
C11B C Uani 0.2596(6) 0.3061(2) 0.6286(3) 1.000 0.038(3) . .
C11C C Uani -0.0578(5) 0.6191(2) 0.5294(3) 1.000 0.037(3) . .
C11D C Uani 0.3184(5) 0.5783(2) 0.1683(3) 1.000 0.027(2) . .
C11E C Uani 0.6286(6) 0.3257(3) 0.2938(3) 1.000 0.048(3) . .
C11F C Uani 0.6257(6) 0.6074(3) 0.4573(3) 1.000 0.049(3) . .
C12A C Uani -0.1084(7) 0.2707(3) 0.3010(4) 1.000 0.059(4) . .
C12B C Uani 0.2605(7) 0.3258(3) 0.6773(3) 1.000 0.053(3) . .
C12C C Uani -0.1402(7) 0.6137(5) 0.5133(5) 1.000 0.094(6) . .
C12D C Uani 0.2439(5) 0.5857(3) 0.1379(3) 1.000 0.046(3) . .
C12E C Uani 0.6298(6) 0.2803(3) 0.2961(4) 1.000 0.053(3) . .
C12F C Uani 0.6295(6) 0.6331(4) 0.5028(4) 1.000 0.062(4) . .
C13A C Uani -0.0408(6) 0.2585(3) 0.3334(3) 1.000 0.046(3) . .
C13B C Uani 0.2598(6) 0.3729(3) 0.6704(3) 1.000 0.043(3) . .
C13C C Uani -0.1325(5) 0.5947(3) 0.4667(3) 1.000 0.048(3) . .
C13D C Uani 0.1747(5) 0.5679(3) 0.1644(3) 1.000 0.037(3) . .
C13E C Uani 0.5643(6) 0.2682(3) 0.3278(3) 1.000 0.048(3) . .
C13F C Uani 0.5538(5) 0.6251(3) 0.5280(3) 1.000 0.047(3) . .
C14A C Uani -0.0090(4) 0.3013(2) 0.3536(2) 1.000 0.024(2) . .
C14B C Uani 0.2395(4) 0.3806(2) 0.6205(2) 1.000 0.022(2) . .
C14C C Uani -0.0595(5) 0.5672(2) 0.4686(2) 1.000 0.029(3) . .
C14D C Uani 0.2062(4) 0.5598(2) 0.2126(2) 1.000 0.023(2) . .
C14E C Uani 0.5098(5) 0.3069(2) 0.3281(3) 1.000 0.037(3) . .
C14F C Uani 0.5209(5) 0.5847(2) 0.5071(2) 1.000 0.030(2) . .
Cl1 Cl Uani 0.49023(15) 0.64349(7) 0.29926(9) 1.000 0.0559(8) . .
C4S C Uani 0.50000 0.6139(3) 0.25000 1.000 0.031(3) . .
Cl1S Cl Uani 0.5232(2) 0.14619(9) 0.30993(12) 1.000 0.0881(13) . .
Cl2S Cl Uani 0.4128(2) 0.18007(11) 0.37565(14) 1.000 0.0927(14) . .
C1S C Uani 0.4979(7) 0.1508(4) 0.3633(5) 1.000 0.082(5) . .
Cl3 Cl Uani 0.5723(2) 0.21565(10) 0.45249(11) 1.000 0.0783(11) . .
Cl6 Cl Uani 0.5027(4) 0.26729(14) 0.52146(17) 1.000 0.148(3) . .
C3S C Uani 0.4998(10) 0.2500(3) 0.4642(5) 1.000 0.087(5) . .
H2A H Uiso 0.09530 0.45830 0.26650 1.000 0.0300 calc R
H2B H Uiso 0.16220 0.32550 0.48140 1.000 0.0340 calc R
H2C H Uiso 0.12160 0.50570 0.56320 1.000 0.0360 calc R
H2D H Uiso 0.44190 0.43850 0.27800 1.000 0.0310 calc R
H4A H Uiso 0.05060 0.55630 0.34630 1.000 0.0240 calc R
H4B H Uiso 0.39460 0.32530 0.44880 1.000 0.0350 calc R
H4C H Uiso 0.28360 0.58840 0.51470 1.000 0.0270 calc R
H4D H Uiso 0.55420 0.48100 0.39020 1.000 0.0350 calc R
H6A H Uiso -0.02650 0.44200 0.38360 1.000 0.0350 calc R
H6B H Uiso 0.22630 0.30630 0.35180 1.000 0.0480 calc R
H6C H Uiso 0.35570 0.48280 0.57630 1.000 0.0300 calc R
H6D H Uiso 0.40920 0.55640 0.31840 1.000 0.0320 calc R
H7A H Uiso 0.05780 0.38910 0.28790 1.000 0.0340 calc R
H7B H Uiso 0.06040 0.32000 0.42350 1.000 0.0400 calc R
H7C H Uiso 0.16020 0.43900 0.59410 1.000 0.0200 calc R
H7D H Uiso 0.35260 0.48260 0.23460 1.000 0.0310 calc R
H8A H Uiso 0.12450 0.56920 0.27800 1.000 0.0300 calc R
H8B H Uiso 0.35700 0.34110 0.52610 1.000 0.0310 calc R
H8C H Uiso 0.14200 0.59810 0.49580 1.000 0.0280 calc R
H8D H Uiso 0.57030 0.40760 0.36940 1.000 0.0310 calc R
H9A H Uiso -0.05250 0.49890 0.43300 1.000 0.0290 calc R
H9B H Uiso 0.36750 0.30760 0.32840 1.000 0.0470 calc R
H9C H Uiso 0.45570 0.52700 0.54270 1.000 0.0190 calc R
H9D H Uiso 0.46950 0.58430 0.38660 1.000 0.0290 calc R
H10A H Uiso 0.01000 0.32920 0.28840 1.000 0.0350 calc R
H10B H Uiso 0.34070 0.34890 0.59700 1.000 0.0300 calc R
H10C H Uiso 0.02710 0.61410 0.47640 1.000 0.0290 calc R
H10D H Uiso 0.28630 0.51750 0.18580 1.000 0.0360 calc R
H10E H Uiso 0.59240 0.34260 0.35850 1.000 0.0400 calc R
H10F H Uiso 0.50480 0.61450 0.44420 1.000 0.0410 calc R
H11A H Uiso -0.05260 0.60840 0.56070 1.000 0.0440 calc R
H11B H Uiso -0.04350 0.64900 0.52930 1.000 0.0440 calc R
H11C H Uiso -0.15260 0.32730 0.32260 1.000 0.0480 calc R
H11D H Uiso -0.12700 0.32750 0.27000 1.000 0.0480 calc R
H11E H Uiso 0.20650 0.29500 0.62100 1.000 0.0460 calc R
H11F H Uiso 0.29920 0.28340 0.62600 1.000 0.0460 calc R
H11G H Uiso 0.36380 0.56800 0.15020 1.000 0.0330 calc R
H11H H Uiso 0.33410 0.60410 0.18440 1.000 0.0330 calc R
H11I H Uiso 0.63720 0.62540 0.43070 1.000 0.0590 calc R
H11J H Uiso 0.66340 0.58380 0.45770 1.000 0.0590 calc R
H11K H Uiso 0.61420 0.33500 0.26290 1.000 0.0570 calc R
H11L H Uiso 0.68150 0.33710 0.30150 1.000 0.0570 calc R
H12A H Uiso 0.21340 0.31690 0.69470 1.000 0.0640 calc R
H12B H Uiso 0.30880 0.31720 0.69400 1.000 0.0640 calc R
H12C H Uiso 0.67560 0.62410 0.52120 1.000 0.0740 calc R
H12D H Uiso 0.63510 0.66320 0.49630 1.000 0.0740 calc R
H12E H Uiso 0.23610 0.61580 0.13220 1.000 0.0560 calc R
H12F H Uiso 0.24980 0.57120 0.10850 1.000 0.0560 calc R
H12G H Uiso -0.09770 0.26000 0.27010 1.000 0.0700 calc R
H12H H Uiso -0.15930 0.25890 0.31180 1.000 0.0700 calc R
H12I H Uiso 0.68160 0.27040 0.30770 1.000 0.0640 calc R
H12J H Uiso 0.62080 0.26820 0.26560 1.000 0.0640 calc R
H12K H Uiso -0.16780 0.64090 0.51180 1.000 0.1120 calc R
H12L H Uiso -0.17010 0.59500 0.53380 1.000 0.1120 calc R
H13A H Uiso 0.31240 0.38490 0.67770 1.000 0.0520 calc R
H13B H Uiso 0.21970 0.38610 0.69030 1.000 0.0520 calc R
H13C H Uiso 0.15600 0.54160 0.15050 1.000 0.0440 calc R
H13D H Uiso 0.13010 0.58800 0.16520 1.000 0.0440 calc R
H13E H Uiso 0.00190 0.24370 0.31670 1.000 0.0550 calc R
H13F H Uiso -0.06060 0.24010 0.35790 1.000 0.0550 calc R
H13G H Uiso -0.12620 0.61670 0.44340 1.000 0.0580 calc R
H13H H Uiso -0.18010 0.57790 0.45920 1.000 0.0580 calc R
H13I H Uiso 0.51610 0.64840 0.52390 1.000 0.0570 calc R
H13J H Uiso 0.56410 0.62140 0.56090 1.000 0.0570 calc R
H13K H Uiso 0.58520 0.26230 0.35850 1.000 0.0580 calc R
H13L H Uiso 0.53570 0.24330 0.31650 1.000 0.0580 calc R
H14A H Uiso -0.03900 0.30890 0.38170 1.000 0.0280 calc R
H14B H Uiso 0.18100 0.37820 0.61590 1.000 0.0270 calc R
H14C H Uiso -0.07180 0.54090 0.48530 1.000 0.0340 calc R
H14D H Uiso 0.20790 0.58640 0.23040 1.000 0.0280 calc R
H14E H Uiso 0.47820 0.30770 0.29940 1.000 0.0440 calc R
H14F H Uiso 0.55070 0.56000 0.51870 1.000 0.0360 calc R
H4S1 H Uiso 0.54710 0.59560 0.25310 1.000 0.0370 calc R
H1S1 H Uiso 0.54310 0.16360 0.37980 1.000 0.0990 calc R
H1S2 H Uiso 0.49030 0.12250 0.37580 1.000 0.0990 calc R
H3S1 H Uiso 0.44770 0.23690 0.45820 1.000 0.1040 calc R
H3S2 H Uiso 0.50500 0.27440 0.44380 1.000 0.1040 calc R

loop_
_atom_type_symbol
_atom_type_description
_atom_type_scat_dispersion_real
_atom_type_scat_dispersion_imag
_atom_type_scat_source
C C 0.0033 0.0016 'International Tables Vol C Tables 4.2.6.8 and 6.1.1.4'
H H 0.0000 0.0000 'International Tables Vol C Tables 4.2.6.8 and 6.1.1.4'
Cl Cl 0.1484 0.1585 'International Tables Vol C Tables 4.2.6.8 and 6.1.1.4'
N N 0.0061 0.0033 'International Tables Vol C Tables 4.2.6.8 and 6.1.1.4'

loop_
_geom_angle_atom_site_label_1
_geom_angle_atom_site_label_2
_geom_angle_atom_site_label_3
_geom_angle
_geom_angle_site_symmetry_1
_geom_angle_site_symmetry_3
_geom_angle_publ_flag
C7A N1A C10A 117.6(6) . . yes
C8B N1B C10B 117.8(6) . . yes
C8C N1C C10C 118.2(6) . . yes
C7D N1D C10D 119.2(6) . . yes
C8D N1E C10E 120.0(6) . . yes
C9D N1F C10F 116.3(6) . . yes
C7B N2A C14A 118.3(6) . . yes
C7C N2B C14B 116.0(6) . . yes
C9A N2C C14C 115.7(6) . . yes
C8A N2D C14D 116.0(6) . . yes
C9B N2E C14E 116.9(7) . . yes
C9C N2F C14F 115.1(6) . . yes
C2A C1A C6A 116.9(6) . . no
C2A C1A C7A 121.3(6) . . no
C6A C1A C7A 121.8(6) . . no
C2B C1B C6B 120.7(8) . . no
C2B C1B C7B 117.9(8) . . no
C6B C1B C7B 121.0(8) . . no
C2C C1C C6C 118.5(6) . . no
C2C C1C C7C 118.7(6) . . no
C6C C1C C7C 122.6(6) . . no
C2D C1D C6D 119.1(6) . . no
C2D C1D C7D 121.0(6) . . no
C6D C1D C7D 119.8(6) . . no
C1A C2A C3A 124.2(6) . . no
C1B C2B C3B 120.7(7) . . no
C1C C2C C3C 121.7(6) . . no
C1D C2D C3D 123.1(7) . . no
C2A C3A C4A 116.9(6) . . no
C2A C3A C8A 123.4(6) . . no
C4A C3A C8A 119.3(6) . . no
C2B C3B C4B 118.8(7) . . no
C2B C3B C8B 122.3(7) . . no
C4B C3B C8B 118.9(7) . . no
C2C C3C C4C 118.9(6) . . no
C2C C3C C8C 121.5(6) . . no
C4C C3C C8C 119.1(6) . . no
C2D C3D C4D 115.9(6) . . no
C2D C3D C8D 122.7(7) . . no
C4D C3D C8D 121.3(7) . . no
C3A C4A C5A 123.2(6) . . no
C3B C4B C5B 120.4(7) . . no
C3C C4C C5C 118.8(6) . . no
C3D C4D C5D 122.1(7) . . no
C4A C5A C6A 118.3(6) . . no
C4A C5A C9A 123.3(6) . . no
C6A C5A C9A 117.9(6) . . no
C4B C5B C6B 118.5(8) . . no
C4B C5B C9B 121.1(8) . . no
C6B C5B C9B 120.4(8) . . no
C4C C5C C6C 121.4(6) . . no
C4C C5C C9C 120.8(6) . . no
C6C C5C C9C 117.8(6) . . no
C4D C5D C6D 118.0(6) . . no
C4D C5D C9D 121.7(6) . . no
C6D C5D C9D 120.3(6) . . no
C1A C6A C5A 120.3(6) . . no
C1B C6B C5B 120.8(8) . . no
C1C C6C C5C 120.7(6) . . no
C1D C6D C5D 121.8(6) . . no
N1A C7A C1A 124.5(6) . . yes
N2A C7B C1B 123.0(8) . . yes
N2B C7C C1C 121.1(6) . . yes
N1D C7D C1D 124.6(6) . . yes
N2D C8A C3A 123.3(6) . . yes
N1B C8B C3B 122.0(7) . . yes
N1C C8C C3C 123.7(6) . . yes
N1E C8D C3D 123.9(7) . . yes
N2C C9A C5A 123.4(6) . . yes
N2E C9B C5B 124.0(8) . . yes
N2F C9C C5C 120.9(6) . . yes
N1F C9D C5D 124.8(6) . . yes
N1A C10A C11A 114.3(6) . . yes
N1A C10A C14A 110.9(6) . . yes
C11A C10A C14A 99.5(6) . . no
N1B C10B C11B 108.4(5) . . yes
N1B C10B C14B 114.1(5) . . yes
C11B C10B C14B 102.3(5) . . no
N1C C10C C11C 112.4(7) . . yes
N1C C10C C14C 111.4(5) . . yes
C11C C10C C14C 103.5(6) . . no
N1D C10D C11D 111.7(6) . . yes
N1D C10D C14D 113.9(7) . . yes
C11D C10D C14D 102.5(6) . . no
N1E C10E C11E 114.6(7) . . yes
N1E C10E C14E 112.5(7) . . yes
C11E C10E C14E 102.7(7) . . no
N1F C10F C11F 110.5(7) . . yes
N1F C10F C14F 112.6(7) . . yes
C11F C10F C14F 103.8(7) . . no
C10A C11A C12A 106.1(7) . . no
C10B C11B C12B 102.9(6) . . no
C10C C11C C12C 108.2(8) . . no
C10D C11D C12D 102.4(7) . . no
C10E C11E C12E 107.1(8) . . no
C10F C11F C12F 102.5(7) . . no
C11A C12A C13A 107.1(8) . . no
C11B C12B C13B 106.1(7) . . no
C11C C12C C13C 105.0(9) . . no
C11D C12D C13D 105.4(7) . . no
C11E C12E C13E 106.1(8) . . no
C11F C12F C13F 107.3(8) . . no
C12A C13A C14A 105.3(7) . . no
C12B C13B C14B 106.9(7) . . no
C12C C13C C14C 105.7(8) . . no
C12D C13D C14D 105.9(7) . . no
C12E C13E C14E 103.6(7) . . no
C12F C13F C14F 104.6(8) . . no
N2A C14A C10A 110.8(5) . . yes
N2A C14A C13A 112.2(6) . . yes
C10A C14A C13A 102.2(5) . . no
N2B C14B C10B 111.1(5) . . yes
N2B C14B C13B 113.8(6) . . yes
C10B C14B C13B 101.9(6) . . no
N2C C14C C10C 110.2(6) . . yes
N2C C14C C13C 114.9(6) . . yes
C10C C14C C13C 101.9(6) . . no
N2D C14D C10D 111.4(5) . . yes
N2D C14D C13D 113.1(6) . . yes
C10D C14D C13D 100.0(6) . . no
N2E C14E C10E 112.1(7) . . yes
N2E C14E C13E 114.5(6) . . yes
C10E C14E C13E 101.8(7) . . no
N2F C14F C10F 112.2(6) . . yes
N2F C14F C13F 112.7(6) . . yes
C10F C14F C13F 100.3(6) . . no
C1A C2A H2A 118.00 . . no
C3A C2A H2A 118.00 . . no
C1B C2B H2B 120.00 . . no
C3B C2B H2B 120.00 . . no
C1C C2C H2C 119.00 . . no
C3C C2C H2C 119.00 . . no
C1D C2D H2D 118.00 . . no
C3D C2D H2D 119.00 . . no
C3A C4A H4A 118.00 . . no
C5A C4A H4A 118.00 . . no
C3B C4B H4B 120.00 . . no
C5B C4B H4B 120.00 . . no
C3C C4C H4C 121.00 . . no
C5C C4C H4C 121.00 . . no
C3D C4D H4D 119.00 . . no
C5D C4D H4D 119.00 . . no
C1A C6A H6A 120.00 . . no
C5A C6A H6A 120.00 . . no
C1B C6B H6B 120.00 . . no
C5B C6B H6B 120.00 . . no
C1C C6C H6C 120.00 . . no
C5C C6C H6C 120.00 . . no
C1D C6D H6D 119.00 . . no
C5D C6D H6D 119.00 . . no
N1A C7A H7A 118.00 . . no
C1A C7A H7A 118.00 . . no
N2A C7B H7B 119.00 . . no
C1B C7B H7B 118.00 . . no
N2B C7C H7C 119.00 . . no
C1C C7C H7C 120.00 . . no
N1D C7D H7D 118.00 . . no
C1D C7D H7D 118.00 . . no
N2D C8A H8A 118.00 . . no
C3A C8A H8A 118.00 . . no
N1B C8B H8B 119.00 . . no
C3B C8B H8B 119.00 . . no
N1C C8C H8C 118.00 . . no
C3C C8C H8C 118.00 . . no
N1E C8D H8D 118.00 . . no
C3D C8D H8D 118.00 . . no
N2C C9A H9A 118.00 . . no
C5A C9A H9A 118.00 . . no
N2E C9B H9B 118.00 . . no
C5B C9B H9B 118.00 . . no
N2F C9C H9C 119.00 . . no
C5C C9C H9C 120.00 . . no
N1F C9D H9D 118.00 . . no
C5D C9D H9D 117.00 . . no
N1A C10A H10A 110.00 . . no
C11A C10A H10A 111.00 . . no
C14A C10A H10A 111.00 . . no
N1B C10B H10B 111.00 . . no
C11B C10B H10B 111.00 . . no
C14B C10B H10B 111.00 . . no
N1C C10C H10C 110.00 . . no
C11C C10C H10C 110.00 . . no
C14C C10C H10C 110.00 . . no
N1D C10D H10D 110.00 . . no
C11D C10D H10D 109.00 . . no
C14D C10D H10D 109.00 . . no
N1E C10E H10E 109.00 . . no
C11E C10E H10E 109.00 . . no
C14E C10E H10E 109.00 . . no
N1F C10F H10F 110.00 . . no
C11F C10F H10F 110.00 . . no
C14F C10F H10F 110.00 . . no
C10A C11A H11C 111.00 . . no
C10A C11A H11D 111.00 . . no
C12A C11A H11C 110.00 . . no
C12A C11A H11D 110.00 . . no
H11C C11A H11D 109.00 . . no
C10B C11B H11E 111.00 . . no
C10B C11B H11F 111.00 . . no
C12B C11B H11E 111.00 . . no
C12B C11B H11F 111.00 . . no
H11E C11B H11F 109.00 . . no
C10C C11C H11A 110.00 . . no
C10C C11C H11B 110.00 . . no
C12C C11C H11A 110.00 . . no
C12C C11C H11B 110.00 . . no
H11A C11C H11B 109.00 . . no
C10D C11D H11G 111.00 . . no
C10D C11D H11H 111.00 . . no
C12D C11D H11G 111.00 . . no
C12D C11D H11H 111.00 . . no
H11G C11D H11H 109.00 . . no
C10E C11E H11K 110.00 . . no
C10E C11E H11L 110.00 . . no
C12E C11E H11K 110.00 . . no
C12E C11E H11L 110.00 . . no
H11K C11E H11L 109.00 . . no
C10F C11F H11I 111.00 . . no
C10F C11F H11J 111.00 . . no
C12F C11F H11I 111.00 . . no
C12F C11F H11J 111.00 . . no
H11I C11F H11J 109.00 . . no
C11A C12A H12G 110.00 . . no
C11A C12A H12H 110.00 . . no
C13A C12A H12G 110.00 . . no
C13A C12A H12H 110.00 . . no
H12G C12A H12H 109.00 . . no
C11B C12B H12A 111.00 . . no
C11B C12B H12B 111.00 . . no
C13B C12B H12A 110.00 . . no
C13B C12B H12B 110.00 . . no
H12A C12B H12B 109.00 . . no
C11C C12C H12K 111.00 . . no
C11C C12C H12L 111.00 . . no
C13C C12C H12K 111.00 . . no
C13C C12C H12L 111.00 . . no
H12K C12C H12L 109.00 . . no
C11D C12D H12E 111.00 . . no
C11D C12D H12F 111.00 . . no
C13D C12D H12E 111.00 . . no
C13D C12D H12F 111.00 . . no
H12E C12D H12F 109.00 . . no
C11E C12E H12I 110.00 . . no
C11E C12E H12J 110.00 . . no
C13E C12E H12I 111.00 . . no
C13E C12E H12J 111.00 . . no
H12I C12E H12J 109.00 . . no
C11F C12F H12C 110.00 . . no
C11F C12F H12D 110.00 . . no
C13F C12F H12C 110.00 . . no
C13F C12F H12D 110.00 . . no
H12C C12F H12D 108.00 . . no
C12A C13A H13E 111.00 . . no
C12A C13A H13F 111.00 . . no
C14A C13A H13E 111.00 . . no
C14A C13A H13F 111.00 . . no
H13E C13A H13F 109.00 . . no
C12B C13B H13A 110.00 . . no
C12B C13B H13B 110.00 . . no
C14B C13B H13A 110.00 . . no
C14B C13B H13B 110.00 . . no
H13A C13B H13B 108.00 . . no
C12C C13C H13G 111.00 . . no
C12C C13C H13H 111.00 . . no
C14C C13C H13G 111.00 . . no
C14C C13C H13H 110.00 . . no
H13G C13C H13H 109.00 . . no
C12D C13D H13C 111.00 . . no
C12D C13D H13D 111.00 . . no
C14D C13D H13C 110.00 . . no
C14D C13D H13D 110.00 . . no
H13C C13D H13D 109.00 . . no
C12E C13E H13K 111.00 . . no
C12E C13E H13L 111.00 . . no
C14E C13E H13K 111.00 . . no
C14E C13E H13L 111.00 . . no
H13K C13E H13L 109.00 . . no
C12F C13F H13I 111.00 . . no
C12F C13F H13J 111.00 . . no
C14F C13F H13I 111.00 . . no
C14F C13F H13J 111.00 . . no
H13I C13F H13J 109.00 . . no
N2A C14A H14A 110.00 . . no
C10A C14A H14A 111.00 . . no
C13A C14A H14A 110.00 . . no
N2B C14B H14B 110.00 . . no
C10B C14B H14B 110.00 . . no
C13B C14B H14B 110.00 . . no
N2C C14C H14C 110.00 . . no
C10C C14C H14C 110.00 . . no
C13C C14C H14C 110.00 . . no
N2D C14D H14D 111.00 . . no
C10D C14D H14D 111.00 . . no
C13D C14D H14D 110.00 . . no
N2E C14E H14E 109.00 . . no
C10E C14E H14E 109.00 . . no
C13E C14E H14E 109.00 . . no
N2F C14F H14F 110.00 . . no
C10F C14F H14F 110.00 . . no
C13F C14F H14F 110.00 . . no
Cl1 C4S Cl1 114.0(5) . 4_655 yes
Cl1 C4S H4S1 109.00 . . no
Cl1 C4S H4S1 109.00 . 4_655 no
Cl1 C4S H4S1 109.00 4_655 . no
H4S1 C4S H4S1 107.00 . 4_655 no
Cl1 C4S H4S1 109.00 4_655 4_655 no
Cl1S C1S Cl2S 117.5(8) . . yes
Cl1S C1S H1S1 108.00 . . no
Cl1S C1S H1S2 108.00 . . no
Cl2S C1S H1S1 108.00 . . no
Cl2S C1S H1S2 108.00 . . no
H1S1 C1S H1S2 107.00 . . no
Cl3 C3S Cl6 112.3(9) . . yes
Cl3 C3S H3S1 109.00 . . no
Cl3 C3S H3S2 109.00 . . no
Cl6 C3S H3S1 109.00 . . no
Cl6 C3S H3S2 109.00 . . no
H3S1 C3S H3S2 108.00 . . no

loop_
_geom_bond_atom_site_label_1
_geom_bond_atom_site_label_2
_geom_bond_distance
_geom_bond_site_symmetry_2
_geom_bond_publ_flag
Cl1 C4S 1.742(6) . yes
Cl1S C1S 1.637(15) . yes
Cl2S C1S 1.753(13) . yes
Cl3 C3S 1.681(14) . yes
Cl6 C3S 1.777(15) . yes
N1A C7A 1.300(9) . yes
N1A C10A 1.413(9) . yes
N1B C10B 1.471(8) . yes
N1B C8B 1.255(10) . yes
N1C C8C 1.252(10) . yes
N1C C10C 1.450(9) . yes
N1D C7D 1.279(9) . yes
N1D C10D 1.458(11) . yes
N1E C8D 1.244(9) . yes
N1E C10E 1.476(9) . yes
N1F C9D 1.275(9) . yes
N1F C10F 1.437(11) . yes
N2A C14A 1.434(10) . yes
N2A C7B 1.271(11) . yes
N2B C14B 1.464(9) . yes
N2B C7C 1.271(9) . yes
N2C C9A 1.304(9) . yes
N2C C14C 1.449(9) . yes
N2D C14D 1.454(8) . yes
N2D C8A 1.252(10) . yes
N2E C14E 1.483(11) . yes
N2E C9B 1.232(11) . yes
N2F C9C 1.246(9) . yes
N2F C14F 1.475(11) . yes
C1A C7A 1.400(9) . no
C1A C6A 1.440(9) . no
C1A C2A 1.381(9) . no
C1B C6B 1.333(12) . no
C1B C2B 1.409(12) . no
C1B C7B 1.490(12) . no
C1C C2C 1.381(9) . no
C1C C6C 1.394(9) . no
C1C C7C 1.466(9) . no
C1D C6D 1.385(9) . no
C1D C7D 1.475(9) . no
C1D C2D 1.362(9) . no
C2A C3A 1.387(9) . no
C2B C3B 1.370(11) . no
C2C C3C 1.383(9) . no
C2D C3D 1.412(12) . no
C3A C4A 1.380(9) . no
C3A C8A 1.475(10) . no
C3B C4B 1.399(11) . no
C3B C8B 1.450(9) . no
C3C C8C 1.473(10) . no
C3C C4C 1.421(9) . no
C3D C4D 1.408(10) . no
C3D C8D 1.432(10) . no
C4A C5A 1.393(9) . no
C4B C5B 1.415(12) . no
C4C C5C 1.373(9) . no
C4D C5D 1.411(10) . no
C5A C6A 1.402(9) . no
C5A C9A 1.447(9) . no
C5B C9B 1.488(12) . no
C5B C6B 1.404(12) . no
C5C C9C 1.500(9) . no
C5C C6C 1.370(9) . no
C5D C9D 1.475(9) . no
C5D C6D 1.380(9) . no
C10A C11A 1.563(11) . no
C10A C14A 1.578(10) . no
C10B C14B 1.531(9) . no
C10B C11B 1.583(10) . no
C10C C11C 1.566(11) . no
C10C C14C 1.549(10) . no
C10D C14D 1.511(11) . no
C10D C11D 1.532(11) . no
C10E C11E 1.522(13) . no
C10E C14E 1.452(10) . no
C10F C11F 1.523(13) . no
C10F C14F 1.540(11) . no
C11A C12A 1.496(14) . no
C11B C12B 1.569(12) . no
C11C C12C 1.478(15) . no
C11D C12D 1.561(12) . no
C11E C12E 1.457(14) . no
C11F C12F 1.576(15) . no
C12A C13A 1.538(15) . no
C12B C13B 1.524(14) . no
C12C C13C 1.508(17) . no
C12D C13D 1.516(12) . no
C12E C13E 1.498(14) . no
C12F C13F 1.499(14) . no
C13A C14A 1.589(11) . no
C13B C14B 1.530(11) . no
C13C C14C 1.515(12) . no
C13D C14D 1.539(11) . no
C13E C14E 1.544(12) . no
C13F C14F 1.538(11) . no
C2A H2A 0.9500 . no
C2B H2B 0.9500 . no
C2C H2C 0.9500 . no
C2D H2D 0.9500 . no
C4A H4A 0.9500 . no
C4B H4B 0.9500 . no
C4C H4C 0.9500 . no
C4D H4D 0.9500 . no
C6A H6A 0.9500 . no
C6B H6B 0.9500 . no
C6C H6C 0.9500 . no
C6D H6D 0.9500 . no
C7A H7A 0.9500 . no
C7B H7B 0.9500 . no
C7C H7C 0.9500 . no
C7D H7D 0.9500 . no
C8A H8A 0.9500 . no
C8B H8B 0.9500 . no
C8C H8C 0.9500 . no
C8D H8D 0.9500 . no
C9A H9A 0.9500 . no
C9B H9B 0.9500 . no
C9C H9C 0.9500 . no
C9D H9D 0.9500 . no
C10A H10A 1.0000 . no
C10B H10B 1.0000 . no
C10C H10C 1.0000 . no
C10D H10D 1.0000 . no
C10E H10E 1.0000 . no
C10F H10F 1.0000 . no
C11A H11C 0.9900 . no
C11A H11D 0.9900 . no
C11B H11F 0.9900 . no
C11B H11E 0.9900 . no
C11C H11A 0.9900 . no
C11C H11B 0.9900 . no
C11D H11G 0.9900 . no
C11D H11H 0.9900 . no
C11E H11L 0.9900 . no
C11E H11K 0.9900 . no
C11F H11I 0.9900 . no
C11F H11J 0.9900 . no
C12A H12H 0.9900 . no
C12A H12G 0.9900 . no
C12B H12B 0.9900 . no
C12B H12A 0.9900 . no
C12C H12K 0.9900 . no
C12C H12L 0.9900 . no
C12D H12E 0.9900 . no
C12D H12F 0.9900 . no
C12E H12I 0.9900 . no
C12E H12J 0.9900 . no
C12F H12C 0.9900 . no
C12F H12D 0.9900 . no
C13A H13F 0.9900 . no
C13A H13E 0.9900 . no
C13B H13A 0.9900 . no
C13B H13B 0.9900 . no
C13C H13H 0.9900 . no
C13C H13G 0.9900 . no
C13D H13D 0.9900 . no
C13D H13C 0.9900 . no
C13E H13L 0.9900 . no
C13E H13K 0.9900 . no
C13F H13I 0.9900 . no
C13F H13J 0.9900 . no
C14A H14A 1.0000 . no
C14B H14B 1.0000 . no
C14C H14C 1.0000 . no
C14D H14D 1.0000 . no
C14E H14E 1.0000 . no
C14F H14F 1.0000 . no
C4S H4S1 0.9900 4_655 no
C4S H4S1 0.9900 . no
C1S H1S2 0.9900 . no
C1S H1S1 0.9900 . no
C3S H3S1 0.9900 . no
C3S H3S2 0.9900 . no

loop_
_geom_hbond_atom_site_label_D
_geom_hbond_atom_site_label_H
_geom_hbond_atom_site_label_A
_geom_hbond_distance_DH
_geom_hbond_distance_HA
_geom_hbond_distance_DA
_geom_hbond_angle_DHA
_geom_hbond_site_symmetry_A
_geom_hbond_publ_flag
C4S H4S1 N1D 0.9900 2.5700 3.554(9) 174.00 4_655 yes
C2B H2B Cl3 0.9500 2.8000 3.617(9) 145.00 7_456 yes
C1S H1S1 Cl3 0.9900 2.7600 3.579(14) 140.00 . yes
C1S H1S2 N2C 0.9900 2.5500 3.523(15) 167.00 5_545 yes

loop_
_geom_torsion_atom_site_label_1
_geom_torsion_atom_site_label_2
_geom_torsion_atom_site_label_3
_geom_torsion_atom_site_label_4
_geom_torsion
_geom_torsion_publ_flag
C10A N1A C7A C1A 176.8(7) no
C7A N1A C10A C11A -126.9(8) no
C7A N1A C10A C14A 121.6(7) no
C10B N1B C8B C3B 178.9(6) no
C8B N1B C10B C11B -121.8(7) no
C8B N1B C10B C14B 125.1(6) no
C10C N1C C8C C3C -177.3(6) no
C8C N1C C10C C11C -120.1(7) no
C8C N1C C10C C14C 124.3(7) no
C10D N1D C7D C1D -179.6(7) no
C7D N1D C10D C11D -128.2(7) no
C7D N1D C10D C14D 116.2(7) no
C10E N1E C8D C3D -179.5(7) no
C8D N1E C10E C11E -117.5(8) no
C8D N1E C10E C14E 125.7(8) no
C10F N1F C9D C5D 177.2(7) no
C9D N1F C10F C11F -112.7(8) no
C9D N1F C10F C14F 131.8(7) no
C14A N2A C7B C1B -177.6(6) no
C7B N2A C14A C10A 116.7(7) no
C7B N2A C14A C13A -129.8(7) no
C14B N2B C7C C1C -179.1(5) no
C7C N2B C14B C10B 130.1(6) no
C7C N2B C14B C13B -115.7(7) no
C14C N2C C9A C5A 179.5(6) no
C9A N2C C14C C10C 132.0(6) no
C9A N2C C14C C13C -113.7(7) no
C14D N2D C8A C3A -178.1(6) no
C8A N2D C14D C10D 134.4(7) no
C8A N2D C14D C13D -113.8(7) no
C14E N2E C9B C5B -177.2(8) no
C9B N2E C14E C10E 124.4(8) no
C9B N2E C14E C13E -120.3(9) no
C14F N2F C9C C5C -178.9(5) no
C9C N2F C14F C10F 123.5(7) no
C9C N2F C14F C13F -124.2(7) no
C6A C1A C2A C3A -4.2(10) no
C7A C1A C2A C3A 177.6(7) no
C2A C1A C6A C5A 4.9(9) no
C7A C1A C6A C5A -177.0(7) no
C2A C1A C7A N1A -165.1(7) no
C6A C1A C7A N1A 16.8(11) no
C6B C1B C2B C3B -3.5(11) no
C7B C1B C2B C3B -176.9(6) no
C2B C1B C6B C5B 3.8(13) no
C7B C1B C6B C5B 177.0(8) no
C2B C1B C7B N2A -172.9(7) no
C6B C1B C7B N2A 13.8(11) no
C6C C1C C2C C3C 1.0(11) no
C7C C1C C2C C3C -173.6(6) no
C2C C1C C6C C5C -1.8(9) no
C7C C1C C6C C5C 172.7(6) no
C2C C1C C7C N2B 177.1(7) no
C6C C1C C7C N2B 2.6(9) no
C6D C1D C2D C3D -2.7(11) no
C7D C1D C2D C3D 178.0(7) no
C2D C1D C6D C5D 1.1(10) no
C7D C1D C6D C5D -179.7(6) no
C2D C1D C7D N1D -171.6(7) no
C6D C1D C7D N1D 9.2(10) no
C1A C2A C3A C4A 3.7(10) no
C1A C2A C3A C8A 176.7(7) no
C1B C2B C3B C4B 2.0(9) no
C1B C2B C3B C8B -179.9(6) no
C1C C2C C3C C4C -0.6(11) no
C1C C2C C3C C8C 171.4(6) no
C1D C2D C3D C4D 2.0(12) no
C1D C2D C3D C8D 177.8(7) no
C2A C3A C4A C5A -3.9(10) no
C8A C3A C4A C5A -177.2(6) no
C2A C3A C8A N2D -0.5(11) no
C4A C3A C8A N2D 172.4(7) no
C2B C3B C4B C5B -0.9(10) no
C8B C3B C4B C5B -179.1(7) no
C2B C3B C8B N1B 8.0(10) no
C4B C3B C8B N1B -173.9(6) no
C2C C3C C4C C5C 0.8(9) no
C8C C3C C4C C5C -171.3(6) no
C2C C3C C8C N1C 11.7(10) no
C4C C3C C8C N1C -176.4(6) no
C2D C3D C4D C5D 0.3(11) no
C8D C3D C4D C5D -175.6(7) no
C2D C3D C8D N1E 5.6(13) no
C4D C3D C8D N1E -178.8(8) no
C3A C4A C5A C6A 4.8(10) no
C3A C4A C5A C9A 176.9(6) no
C3B C4B C5B C6B 1.1(12) no
C3B C4B C5B C9B -179.8(7) no
C3C C4C C5C C6C -1.6(9) no
C3C C4C C5C C9C 175.9(5) no
C3D C4D C5D C6D -1.8(11) no
C3D C4D C5D C9D 176.8(7) no
C4A C5A C6A C1A -5.2(10) no
C9A C5A C6A C1A -177.7(6) no
C4A C5A C9A N2C 5.2(11) no
C6A C5A C9A N2C 177.3(7) no
C4B C5B C6B C1B -2.6(14) no
C9B C5B C6B C1B 178.3(8) no
C4B C5B C9B N2E 7.1(15) no
C6B C5B C9B N2E -173.8(9) no
C4C C5C C6C C1C 2.1(9) no
C9C C5C C6C C1C -175.4(6) no
C4C C5C C9C N2F 4.0(9) no
C6C C5C C9C N2F -178.5(6) no
C4D C5D C6D C1D 1.1(11) no
C9D C5D C6D C1D -177.5(6) no
C4D C5D C9D N1F -3.4(11) no
C6D C5D C9D N1F 175.2(7) no
N1A C10A C11A C12A -160.2(8) no
C14A C10A C11A C12A -42.0(8) no
N1A C10A C14A N2A -77.5(7) no
N1A C10A C14A C13A 162.8(6) no
C11A C10A C14A N2A 161.7(6) no
C11A C10A C14A C13A 42.0(7) no
N1B C10B C11B C12B -157.7(7) no
C14B C10B C11B C12B -36.9(8) no
N1B C10B C14B N2B -77.0(7) no
N1B C10B C14B C13B 161.5(6) no
C11B C10B C14B N2B 166.3(6) no
C11B C10B C14B C13B 44.8(7) no
N1C C10C C11C C12C -132.6(8) no
C14C C10C C11C C12C -12.2(9) no
N1C C10C C14C N2C -85.2(7) no
N1C C10C C14C C13C 152.4(6) no
C11C C10C C14C N2C 153.8(6) no
C11C C10C C14C C13C 31.5(7) no
N1D C10D C11D C12D -163.7(6) no
C14D C10D C11D C12D -41.4(7) no
N1D C10D C14D N2D -70.8(7) no
N1D C10D C14D C13D 169.4(6) no
C11D C10D C14D N2D 168.5(6) no
C11D C10D C14D C13D 48.6(7) no
N1E C10E C11E C12E -153.0(8) no
C14E C10E C11E C12E -30.7(9) no
N1E C10E C14E N2E -71.3(9) no
N1E C10E C14E C13E 165.8(7) no
C11E C10E C14E N2E 165.0(7) no
C11E C10E C14E C13E 42.2(8) no
N1F C10F C11F C12F -155.3(8) no
C14F C10F C11F C12F -34.4(9) no
N1F C10F C14F N2F -74.3(8) no
N1F C10F C14F C13F 165.9(7) no
C11F C10F C14F N2F 166.3(6) no
C11F C10F C14F C13F 46.4(8) no
C10A C11A C12A C13A 24.8(10) no
C10B C11B C12B C13B 14.9(10) no
C10C C11C C12C C13C -12.3(12) no
C10D C11D C12D C13D 17.5(8) no
C10E C11E C12E C13E 5.4(11) no
C10F C11F C12F C13F 9.3(10) no
C11A C12A C13A C14A 2.8(10) no
C11B C12B C13B C14B 12.7(10) no
C11C C12C C13C C14C 33.3(12) no
C11D C12D C13D C14D 12.2(9) no
C11E C12E C13E C14E 20.4(10) no
C11F C12F C13F C14F 19.3(10) no
C12A C13A C14A N2A -147.3(7) no
C12A C13A C14A C10A -28.6(8) no
C12B C13B C14B N2B -155.8(7) no
C12B C13B C14B C10B -36.1(9) no
C12C C13C C14C N2C -159.5(8) no
C12C C13C C14C C10C -40.5(9) no
C12D C13D C14D N2D -156.0(6) no
C12D C13D C14D C10D -37.4(8) no
C12E C13E C14E N2E -160.7(7) no
C12E C13E C14E C10E -39.5(9) no
C12F C13F C14F N2F -159.5(7) no
C12F C13F C14F C10F -40.0(9) no

loop_
_platon_squeeze_void_nr
_platon_squeeze_void_average_x
_platon_squeeze_void_average_y
_platon_squeeze_void_average_z
_platon_squeeze_void_volume
_platon_squeeze_void_count_electrons
_platon_squeeze_void_content
1 0.761 0.000 0.000 997 421 ' '
2 0.261 0.500 0.000 997 421 ' '
3 0.739 0.500 0.500 990 423 ' '
4 0.239 1.000 0.500 990 423 ' '
